data_1564552
loop_
_publ_author_name
'Rodina, Tatyana A.'
'Loseva, Olga V.'
'Smolentsev, Anton I.'
'Antzutkin, Oleg N.'
'Ivanov, Alexander V.'

_publ_section_title
;
 Crystal structure, solid-state 13C and 15N NMR characterisation,
 chemisorption activity and thermal behaviour of new mercury(II)
 dipropyldithiocarbamate: Binuclear, pseudo-binuclear and heteronuclear
 complexes of [Hg2(PrDtc)4], [Hg(PrDtc)2]2 and [Au(PrDtc)2]2[Hg2Cl6]
;
_journal_name_full 'Inorganica Chimica Acta'
_journal_page_first 119630
_journal_paper_doi 10.1016/j.ica.2020.119630
_journal_volume 508
_journal_year 2020
_chemical_formula_moiety 'C14 H28 Hg N2 S4'
_chemical_formula_sum 'C14 H28 Hg N2 S4'
_chemical_formula_weight 553.21
_space_group_crystal_system monoclinic
_space_group_IT_number 14
_space_group_name_Hall '-P 2ybc'
_space_group_name_H-M_alt 'P 1 21/c 1'
_atom_sites_solution_hydrogens geom
_cell_angle_alpha 90
_cell_angle_beta 94.076(2)
_cell_angle_gamma 90
_cell_formula_units_Z 4
_cell_length_a 10.5935(5)
_cell_length_b 11.3692(5)
_cell_length_c 16.9616(8)
_cell_measurement_reflns_used 3377
_cell_measurement_temperature 150(2)
_cell_measurement_theta_max 26.57
_cell_measurement_theta_min 2.41
_cell_volume 2037.68(16)
_computing_cell_refinement 'SAINT (Bruker, 2004)'
_computing_data_collection 'APEX2 (Bruker, 2004)'
_computing_data_reduction 'SAINT (Bruker, 2004)'
_computing_molecular_graphics 'SHELXTL (Bruker, 2004)'
_computing_publication_material 'SHELXTL (Bruker, 2004)'
_computing_structure_refinement 'SHELXL-2018/3 (Sheldrick, 2018)'
_computing_structure_solution 'SHELXS-2013/1 (Sheldrick, 2013)'
_diffrn_ambient_temperature 150(2)
_diffrn_detector_area_resol_mean 25
_diffrn_measured_fraction_theta_full 0.933
_diffrn_measured_fraction_theta_max 0.920
_diffrn_measurement_device_type 'Bruker Nonius X8Apex CCD area-detector'
_diffrn_measurement_method '\f and \w scans'
_diffrn_radiation_type MoK\a
_diffrn_radiation_wavelength 0.71073
_diffrn_reflns_av_R_equivalents 0.0318
_diffrn_reflns_av_unetI/netI 0.0490
_diffrn_reflns_Laue_measured_fraction_full 0.933
_diffrn_reflns_Laue_measured_fraction_max 0.920
_diffrn_reflns_limit_h_max 13
_diffrn_reflns_limit_h_min -9
_diffrn_reflns_limit_k_max 14
_diffrn_reflns_limit_k_min -14
_diffrn_reflns_limit_l_max 22
_diffrn_reflns_limit_l_min -22
_diffrn_reflns_number 10012
_diffrn_reflns_point_group_measured_fraction_full 0.933
_diffrn_reflns_point_group_measured_fraction_max 0.920
_diffrn_reflns_theta_full 25.250
_diffrn_reflns_theta_max 27.523
_diffrn_reflns_theta_min 2.158
_diffrn_source 'fine-focus sealed tube'
_exptl_absorpt_coefficient_mu 7.959
_exptl_absorpt_correction_T_max 0.6810
_exptl_absorpt_correction_T_min 0.1588
_exptl_absorpt_correction_type multi-scan
_exptl_absorpt_process_details 'SADABS (Bruker, 2004)'
_exptl_crystal_colour colourless
_exptl_crystal_density_diffrn 1.803
_exptl_crystal_description needle
_exptl_crystal_F_000 1080
_exptl_crystal_size_max 0.370
_exptl_crystal_size_mid 0.070
_exptl_crystal_size_min 0.050
_refine_diff_density_max 1.907
_refine_diff_density_min -1.530
_refine_diff_density_rms 0.138
_refine_ls_extinction_coef .
_refine_ls_extinction_method none
_refine_ls_goodness_of_fit_ref 1.001
_refine_ls_hydrogen_treatment constr
_refine_ls_matrix_type full
_refine_ls_number_parameters 194
_refine_ls_number_reflns 4317
_refine_ls_number_restraints 0
_refine_ls_restrained_S_all 1.001
_refine_ls_R_factor_all 0.0547
_refine_ls_R_factor_gt 0.0328
_refine_ls_shift/su_max 0.001
_refine_ls_shift/su_mean 0.000
_refine_ls_structure_factor_coef Fsqd
_refine_ls_weighting_details 'w=1/[\s^2^(Fo^2^)+(0.0289P)^2^] where P=(Fo^2^+2Fc^2^)/3'
_refine_ls_weighting_scheme calc
_refine_ls_wR_factor_gt 0.0623
_refine_ls_wR_factor_ref 0.0673
_reflns_Friedel_coverage 0.000
_reflns_Friedel_fraction_full .
_reflns_Friedel_fraction_max .
_reflns_number_gt 3238
_reflns_number_total 4317
_reflns_threshold_expression 'I > 2\s(I)'
_cod_data_source_file ICA-2020-508-119630.cif
_cod_data_source_block 2
_cod_original_sg_symbol_H-M 'P 21/c'
_cod_database_code 1564552
_shelx_space_group_comment
;
The symmetry employed for this shelxl refinement is uniquely defined
by the following loop, which should always be used as a source of
symmetry information in preference to the above space-group names.
They are only intended as comments.
;
_shelx_estimated_absorpt_t_min 0.157
_shelx_estimated_absorpt_t_max 0.692

loop_
_space_group_symop_operation_xyz
'x, y, z'
'-x, y+1/2, -z+1/2'
'-x, -y, -z'
'x, -y-1/2, z-1/2'

loop_
_atom_site_label
_atom_site_type_symbol
_atom_site_fract_x
_atom_site_fract_y
_atom_site_fract_z
_atom_site_U_iso_or_equiv
_atom_site_adp_type
_atom_site_occupancy
_atom_site_site_symmetry_order
_atom_site_calc_flag
_atom_site_refinement_flags_posn
_atom_site_refinement_flags_adp
_atom_site_refinement_flags_occupancy
_atom_site_disorder_assembly
_atom_site_disorder_group
Hg1 Hg 0.64132(2) 0.47625(2) 0.06989(2) 0.03208(8) Uani 1 1 d . . . . .
S1 S 0.45787(12) 0.51366(11) 0.14348(7) 0.0271(3) Uani 1 1 d . . . . .
N1 N 0.4043(4) 0.7388(3) 0.16412(19) 0.0249(9) Uani 1 1 d . . . . .
C1 C 0.4745(4) 0.6640(4) 0.1260(2) 0.0208(10) Uani 1 1 d . . . . .
C4 C 0.2581(6) 0.6227(5) 0.3480(3) 0.0527(17) Uani 1 1 d . . . . .
H4A H 0.186416 0.676941 0.349759 0.079 Uiso 1 1 calc R U . . .
H4B H 0.293736 0.607185 0.401913 0.079 Uiso 1 1 calc R U . . .
H4C H 0.229038 0.548671 0.323284 0.079 Uiso 1 1 calc R U . . .
C7 C 0.3600(6) 1.0427(4) 0.0708(3) 0.0407(14) Uani 1 1 d . . . . .
H7A H 0.347998 1.089852 0.118018 0.061 Uiso 1 1 calc R U . . .
H7B H 0.302658 1.070742 0.026898 0.061 Uiso 1 1 calc R U . . .
H7C H 0.447717 1.050038 0.056638 0.061 Uiso 1 1 calc R U . . .
C11 C 1.2544(5) 0.2540(5) 0.2408(3) 0.0429(14) Uani 1 1 d . . . . .
H11A H 1.330806 0.253309 0.211460 0.064 Uiso 1 1 calc R U . . .
H11B H 1.255321 0.185836 0.276264 0.064 Uiso 1 1 calc R U . . .
H11C H 1.252215 0.326433 0.272021 0.064 Uiso 1 1 calc R U . . .
C14 C 1.0436(6) 0.1289(6) -0.1011(3) 0.0502(16) Uani 1 1 d . . . . .
H14A H 0.992388 0.175605 -0.139995 0.075 Uiso 1 1 calc R U . . .
H14B H 1.019319 0.045958 -0.106109 0.075 Uiso 1 1 calc R U . . .
H14C H 1.133355 0.137494 -0.110559 0.075 Uiso 1 1 calc R U . . .
S2 S 0.57776(13) 0.70979(11) 0.05991(7) 0.0291(3) Uani 1 1 d . . . . .
N2 N 1.0269(4) 0.3518(4) 0.0676(2) 0.0278(10) Uani 1 1 d . . . . .
C2 C 0.3066(5) 0.6993(4) 0.2157(3) 0.0308(12) Uani 1 1 d . . . . .
H2A H 0.267926 0.625818 0.193950 0.037 Uiso 1 1 calc R U . . .
H2B H 0.239263 0.759658 0.215758 0.037 Uiso 1 1 calc R U . . .
S3 S 0.87283(13) 0.45351(12) 0.16512(7) 0.0329(3) Uani 1 1 d . . . . .
C3 C 0.3590(5) 0.6775(5) 0.3000(3) 0.0371(14) Uani 1 1 d . . . . .
H3A H 0.387689 0.752836 0.324512 0.044 Uiso 1 1 calc R U . . .
H3B H 0.432937 0.624216 0.299949 0.044 Uiso 1 1 calc R U . . .
S4 S 0.79994(12) 0.38596(11) -0.00242(6) 0.0275(3) Uani 1 1 d . . . . .
C5 C 0.4183(5) 0.8668(4) 0.1553(2) 0.0276(11) Uani 1 1 d . . . . .
H5A H 0.507273 0.885093 0.145557 0.033 Uiso 1 1 calc R U . . .
H5B H 0.398676 0.905973 0.205047 0.033 Uiso 1 1 calc R U . . .
C6 C 0.3315(5) 0.9151(4) 0.0874(3) 0.0331(12) Uani 1 1 d . . . . .
H6A H 0.341942 0.867909 0.039284 0.040 Uiso 1 1 calc R U . . .
H6B H 0.242388 0.907745 0.100847 0.040 Uiso 1 1 calc R U . . .
C8 C 0.9134(5) 0.3928(4) 0.0785(3) 0.0258(11) Uani 1 1 d . . . . .
C9 C 1.1306(5) 0.3566(5) 0.1305(3) 0.0331(12) Uani 1 1 d . . . . .
H9A H 1.118890 0.426822 0.163744 0.040 Uiso 1 1 calc R U . . .
H9B H 1.212048 0.365599 0.105913 0.040 Uiso 1 1 calc R U . . .
C10 C 1.1371(5) 0.2483(4) 0.1827(3) 0.0339(13) Uani 1 1 d . . . . .
H10A H 1.140965 0.176923 0.149511 0.041 Uiso 1 1 calc R U . . .
H10B H 1.060043 0.243479 0.212289 0.041 Uiso 1 1 calc R U . . .
C12 C 1.0589(5) 0.2997(4) -0.0088(3) 0.0305(12) Uani 1 1 d . . . . .
H12A H 1.151307 0.306695 -0.013264 0.037 Uiso 1 1 calc R U . . .
H12B H 1.016009 0.345416 -0.052526 0.037 Uiso 1 1 calc R U . . .
C13 C 1.0216(5) 0.1721(4) -0.0182(2) 0.0300(12) Uani 1 1 d . . . . .
H13A H 0.931104 0.162774 -0.008404 0.036 Uiso 1 1 calc R U . . .
H13B H 1.072038 0.123971 0.021187 0.036 Uiso 1 1 calc R U . . .

loop_
_atom_site_aniso_label
_atom_site_aniso_U_11
_atom_site_aniso_U_22
_atom_site_aniso_U_33
_atom_site_aniso_U_23
_atom_site_aniso_U_13
_atom_site_aniso_U_12
Hg1 0.02624(13) 0.04019(13) 0.02948(11) -0.00175(9) -0.00045(7) 0.01002(9)
S1 0.0246(7) 0.0278(7) 0.0293(6) 0.0041(5) 0.0035(5) -0.0002(5)
N1 0.027(3) 0.030(2) 0.0181(18) 0.0013(16) 0.0015(16) -0.0003(18)
C1 0.017(3) 0.026(3) 0.019(2) -0.0006(19) -0.0031(18) -0.0023(19)
C4 0.069(5) 0.058(4) 0.034(3) 0.007(3) 0.022(3) 0.005(3)
C7 0.043(4) 0.026(3) 0.052(3) 0.002(2) -0.001(3) 0.007(2)
C11 0.033(4) 0.053(4) 0.041(3) 0.002(3) -0.006(2) 0.006(3)
C14 0.048(5) 0.059(4) 0.046(3) -0.010(3) 0.021(3) 0.000(3)
S2 0.0280(8) 0.0295(7) 0.0305(6) 0.0053(5) 0.0078(5) -0.0010(5)
N2 0.018(3) 0.031(2) 0.033(2) 0.0047(18) -0.0044(17) -0.0007(18)
C2 0.031(4) 0.033(3) 0.030(3) -0.001(2) 0.009(2) 0.008(2)
S3 0.0305(8) 0.0385(9) 0.0282(6) -0.0063(5) -0.0084(5) 0.0051(6)
C3 0.049(4) 0.040(3) 0.023(3) 0.000(2) 0.004(2) 0.004(3)
S4 0.0222(8) 0.0344(8) 0.0250(6) -0.0023(5) -0.0038(5) 0.0046(5)
C5 0.031(3) 0.026(3) 0.025(2) -0.006(2) -0.004(2) 0.004(2)
C6 0.029(3) 0.030(3) 0.039(3) 0.001(2) -0.005(2) 0.002(2)
C8 0.021(3) 0.025(3) 0.030(2) 0.002(2) -0.007(2) -0.002(2)
C9 0.018(3) 0.039(3) 0.041(3) 0.004(2) -0.005(2) -0.001(2)
C10 0.027(3) 0.039(3) 0.035(3) 0.004(2) -0.004(2) -0.004(2)
C12 0.017(3) 0.037(3) 0.039(3) 0.006(2) 0.006(2) 0.005(2)
C13 0.027(3) 0.034(3) 0.029(3) 0.001(2) 0.003(2) 0.007(2)

loop_
_atom_type_symbol
_atom_type_description
_atom_type_scat_dispersion_real
_atom_type_scat_dispersion_imag
_atom_type_scat_source
C C 0.0033 0.0016 'International Tables Vol C Tables 4.2.6.8 and 6.1.1.4'
H H 0.0000 0.0000 'International Tables Vol C Tables 4.2.6.8 and 6.1.1.4'
Hg Hg -2.3894 9.2266 'International Tables Vol C Tables 4.2.6.8 and 6.1.1.4'
N N 0.0061 0.0033 'International Tables Vol C Tables 4.2.6.8 and 6.1.1.4'
S S 0.1246 0.1234 'International Tables Vol C Tables 4.2.6.8 and 6.1.1.4'

loop_
_geom_angle_atom_site_label_1
_geom_angle_atom_site_label_2
_geom_angle_atom_site_label_3
_geom_angle
_geom_angle_site_symmetry_1
_geom_angle_site_symmetry_3
S4 Hg1 S1 164.30(4) . .
S4 Hg1 S2 124.38(4) . .
S1 Hg1 S2 70.07(4) . .
S4 Hg1 S3 69.07(4) . .
S1 Hg1 S3 114.43(4) . .
S2 Hg1 S3 108.69(4) . .
C1 S1 Hg1 89.44(16) . .
C1 N1 C5 121.3(4) . .
C1 N1 C2 122.4(4) . .
C5 N1 C2 116.3(4) . .
N1 C1 S2 122.2(4) . .
N1 C1 S1 118.6(4) . .
S2 C1 S1 119.2(3) . .
C3 C4 H4A 109.5 . .
C3 C4 H4B 109.5 . .
H4A C4 H4B 109.5 . .
C3 C4 H4C 109.5 . .
H4A C4 H4C 109.5 . .
H4B C4 H4C 109.5 . .
C6 C7 H7A 109.5 . .
C6 C7 H7B 109.5 . .
H7A C7 H7B 109.5 . .
C6 C7 H7C 109.5 . .
H7A C7 H7C 109.5 . .
H7B C7 H7C 109.5 . .
C10 C11 H11A 109.5 . .
C10 C11 H11B 109.5 . .
H11A C11 H11B 109.5 . .
C10 C11 H11C 109.5 . .
H11A C11 H11C 109.5 . .
H11B C11 H11C 109.5 . .
C13 C14 H14A 109.5 . .
C13 C14 H14B 109.5 . .
H14A C14 H14B 109.5 . .
C13 C14 H14C 109.5 . .
H14A C14 H14C 109.5 . .
H14B C14 H14C 109.5 . .
C1 S2 Hg1 80.19(16) . .
C8 N2 C9 121.7(4) . .
C8 N2 C12 122.1(4) . .
C9 N2 C12 116.2(4) . .
N1 C2 C3 112.6(4) . .
N1 C2 H2A 109.1 . .
C3 C2 H2A 109.1 . .
N1 C2 H2B 109.1 . .
C3 C2 H2B 109.1 . .
H2A C2 H2B 107.8 . .
C8 S3 Hg1 78.94(16) . .
C2 C3 C4 110.3(5) . .
C2 C3 H3A 109.6 . .
C4 C3 H3A 109.6 . .
C2 C3 H3B 109.6 . .
C4 C3 H3B 109.6 . .
H3A C3 H3B 108.1 . .
C8 S4 Hg1 92.72(17) . .
N1 C5 C6 112.0(4) . .
N1 C5 H5A 109.2 . .
C6 C5 H5A 109.2 . .
N1 C5 H5B 109.2 . .
C6 C5 H5B 109.2 . .
H5A C5 H5B 107.9 . .
C7 C6 C5 111.7(4) . .
C7 C6 H6A 109.3 . .
C5 C6 H6A 109.3 . .
C7 C6 H6B 109.3 . .
C5 C6 H6B 109.3 . .
H6A C6 H6B 107.9 . .
N2 C8 S3 123.6(3) . .
N2 C8 S4 117.1(3) . .
S3 C8 S4 119.3(3) . .
N2 C9 C10 113.1(4) . .
N2 C9 H9A 109.0 . .
C10 C9 H9A 109.0 . .
N2 C9 H9B 109.0 . .
C10 C9 H9B 109.0 . .
H9A C9 H9B 107.8 . .
C9 C10 C11 110.1(4) . .
C9 C10 H10A 109.6 . .
C11 C10 H10A 109.6 . .
C9 C10 H10B 109.6 . .
C11 C10 H10B 109.6 . .
H10A C10 H10B 108.2 . .
N2 C12 C13 113.7(4) . .
N2 C12 H12A 108.8 . .
C13 C12 H12A 108.8 . .
N2 C12 H12B 108.8 . .
C13 C12 H12B 108.8 . .
H12A C12 H12B 107.7 . .
C12 C13 C14 110.5(4) . .
C12 C13 H13A 109.5 . .
C14 C13 H13A 109.5 . .
C12 C13 H13B 109.5 . .
C14 C13 H13B 109.5 . .
H13A C13 H13B 108.1 . .

loop_
_geom_bond_atom_site_label_1
_geom_bond_atom_site_label_2
_geom_bond_distance
_geom_bond_site_symmetry_2
Hg1 S4 2.3821(13) .
Hg1 S1 2.4208(13) .
Hg1 S2 2.7415(13) .
Hg1 S3 2.8508(12) .
S1 C1 1.746(5) .
N1 C1 1.328(6) .
N1 C5 1.471(6) .
N1 C2 1.472(6) .
C1 S2 1.703(5) .
C4 C3 1.523(7) .
C4 H4A 0.9800 .
C4 H4B 0.9800 .
C4 H4C 0.9800 .
C7 C6 1.512(7) .
C7 H7A 0.9800 .
C7 H7B 0.9800 .
C7 H7C 0.9800 .
C11 C10 1.532(7) .
C11 H11A 0.9800 .
C11 H11B 0.9800 .
C11 H11C 0.9800 .
C14 C13 1.523(6) .
C14 H14A 0.9800 .
C14 H14B 0.9800 .
C14 H14C 0.9800 .
N2 C8 1.315(6) .
N2 C9 1.477(5) .
N2 C12 1.485(6) .
C2 C3 1.518(6) .
C2 H2A 0.9900 .
C2 H2B 0.9900 .
S3 C8 1.706(5) .
C3 H3A 0.9900 .
C3 H3B 0.9900 .
S4 C8 1.761(4) .
C5 C6 1.524(6) .
C5 H5A 0.9900 .
C5 H5B 0.9900 .
C6 H6A 0.9900 .
C6 H6B 0.9900 .
C9 C10 1.515(6) .
C9 H9A 0.9900 .
C9 H9B 0.9900 .
C10 H10A 0.9900 .
C10 H10B 0.9900 .
C12 C13 1.509(7) .
C12 H12A 0.9900 .
C12 H12B 0.9900 .
C13 H13A 0.9900 .
C13 H13B 0.9900 .
